data_1530941
loop_
_publ_author_name
'Valkonen, J.'

_publ_section_title
;
 Crystal structures, Infrared-spectra, and thermal behavior of Calcium
 hydrogenselenite monohydrate Ca (H Se O3)2 H2 O, and dicalcium diselenite
 bis(hydrogenselenite) Ca2 (H Se O3)2 (Se2 O5)
;
_journal_name_full 'Journal of Solid State Chemistry'
_journal_page_first 363
_journal_page_last 369
_journal_volume 65
_journal_year 1986
_chemical_formula_sum 'Ca2 H2 O11 Se4'
_chemical_name_systematic 'Ca2 (H Se O3)2 (Se2 O5)'
_space_group_IT_number 15
_symmetry_space_group_name_Hall '-C 2yc'
_symmetry_space_group_name_H-M 'C 1 2/c 1'
_cell_angle_alpha 90
_cell_angle_beta 117.96
_cell_angle_gamma 90
_cell_formula_units_Z 4
_cell_length_a 14.719
_cell_length_b 7.059
_cell_length_c 11.793
_cell_volume 1082.285
_citation_journal_id_ASTM JSSCBI
_cod_data_source_file Valkonen_JSSCBI_1986_1301.cif
_cod_data_source_block H2Ca2O11Se4
_cod_original_formula_sum 'H2 Ca2 O11 Se4'
_cod_database_code 1530941

loop_
_symmetry_equiv_pos_as_xyz
x,y,z
-x,y,-z+1/2
-x,-y,-z
x,-y,z-1/2
x+1/2,y+1/2,z
-x+1/2,y+1/2,-z+1/2
-x+1/2,-y+1/2,-z
x+1/2,-y+1/2,z-1/2

loop_
_atom_site_label
_atom_site_type_symbol
_atom_site_fract_x
_atom_site_fract_y
_atom_site_fract_z
_atom_site_occupancy
_atom_site_U_iso_or_equiv
Se2 Se+4 0.0901 0.2643 0.3937 1 0.0
O6 O-2 0.0419 0.3609 0.2572 0.5 0.0
O5 O-2 0.0253 0.0899 0.4126 1 0.0
Se1 Se+4 0.2823 0.3629 0.1606 1 0.0
O3 O-2 0.1926 0.1969 0.0877 1 0.0
Ca1 Ca+2 0.9795 0.2488 0.5749 1 0.0
O2 O-2 0.2846 0.3647 0.3122 1 0.0
O4 O-2 0.0778 0.4317 0.483 1 0.0
O1 O-2 0.395 0.2501 0.2061 1 0.0
